data_4350744
loop_
_publ_author_name
'Li, Fang'
'Lin, Rui-Biao'
'Wei, Yong-Sheng'
'Liao, Pei-Qin'
'Bai, Jie'
'Xue, Wei'
'Zhang, Wei-Xiong'
'Zhang, Jie-Peng'
'Chen, Xiao-Ming'

_publ_section_title
;
 Metal-ion controlled solid-state reactivity and photoluminescence in two
 isomorphous coordination polymers
;
_journal_issue 2
_journal_name_full 'Inorganic Chemistry Frontiers'
_journal_page_first 172
_journal_paper_doi 10.1039/c3qi00061c
_journal_volume 1
_journal_year 2014
_chemical_formula_sum 'C20 H17 Ag2 N6'
_chemical_formula_weight 557.14
_space_group_IT_number 14
_space_group_name_Hall '-P 2ybc'
_space_group_name_H-M_alt 'P 1 21/c 1'
_symmetry_cell_setting monoclinic
_symmetry_space_group_name_H-M 'P 1 21/c 1'
_atom_sites_solution_hydrogens geom
_atom_sites_solution_primary direct
_atom_sites_solution_secondary difmap
_audit_creation_method SHELXL-97
_cell_angle_alpha 90.00
_cell_angle_beta 94.6740(10)
_cell_angle_gamma 90.00
_cell_formula_units_Z 4
_cell_length_a 5.7782(2)
_cell_length_b 20.4081(8)
_cell_length_c 16.1009(8)
_cell_measurement_temperature 150(2)
_cell_volume 1892.34(14)
_computing_cell_refinement 'PROCESS-AUTO (Rigaku, 1998)'
_computing_data_collection 'PROCESS-AUTO (Rigaku, 1998)'
_computing_data_reduction 'PROCESS-AUTO (Rigaku, 1998)'
_computing_molecular_graphics 'Bruker SHELXTL'
_computing_publication_material 'Bruker SHELXTL'
_computing_structure_refinement 'SHELXL-97 (Sheldrick, 1997)'
_computing_structure_solution 'SHELXS-97 (Sheldrick, 1990)'
_diffrn_ambient_temperature 150(2)
_diffrn_measured_fraction_theta_full 0.985
_diffrn_measured_fraction_theta_max 0.985
_diffrn_measurement_device_type 'Rigaku R-AXIS SPIDE IP'
_diffrn_measurement_method 'phi and omega scans'
_diffrn_radiation_monochromator graphite
_diffrn_radiation_source 'fine-focus sealed tube'
_diffrn_radiation_type MoK\a
_diffrn_radiation_wavelength 0.71073
_diffrn_reflns_av_R_equivalents 0.0682
_diffrn_reflns_av_sigmaI/netI 0.0529
_diffrn_reflns_limit_h_max 7
_diffrn_reflns_limit_h_min -6
_diffrn_reflns_limit_k_max 25
_diffrn_reflns_limit_k_min -25
_diffrn_reflns_limit_l_max 19
_diffrn_reflns_limit_l_min -19
_diffrn_reflns_number 11006
_diffrn_reflns_theta_full 26.00
_diffrn_reflns_theta_max 26.00
_diffrn_reflns_theta_min 3.23
_exptl_absorpt_coefficient_mu 2.088
_exptl_absorpt_correction_T_max 0.8184
_exptl_absorpt_correction_T_min 0.5731
_exptl_absorpt_correction_type multi-scan
_exptl_absorpt_process_details '(ABSCOR; Higashi, 1995)'
_exptl_crystal_colour Colorless
_exptl_crystal_density_diffrn 1.956
_exptl_crystal_density_method 'not measured'
_exptl_crystal_description needle
_exptl_crystal_F_000 1092
_exptl_crystal_size_max 0.30
_exptl_crystal_size_mid 0.10
_exptl_crystal_size_min 0.10
_refine_diff_density_max 0.816
_refine_diff_density_min -1.267
_refine_diff_density_rms 0.195
_refine_ls_extinction_method none
_refine_ls_goodness_of_fit_ref 1.005
_refine_ls_hydrogen_treatment constr
_refine_ls_matrix_type full
_refine_ls_number_parameters 254
_refine_ls_number_reflns 3651
_refine_ls_number_restraints 0
_refine_ls_restrained_S_all 1.005
_refine_ls_R_factor_all 0.0374
_refine_ls_R_factor_gt 0.0304
_refine_ls_shift/su_max 0.002
_refine_ls_shift/su_mean 0.000
_refine_ls_structure_factor_coef Fsqd
_refine_ls_weighting_details 'calc w=1/[\s^2^(Fo^2^)+(0.0788P)^2^+0.2700P] where P=(Fo^2^+2Fc^2^)/3'
_refine_ls_weighting_scheme calc
_refine_ls_wR_factor_gt 0.0947
_refine_ls_wR_factor_ref 0.1096
_reflns_number_gt 3257
_reflns_number_total 3651
_reflns_threshold_expression >2sigma(I)
_cod_data_source_file c3qi00061c.txt
_cod_data_source_block 1g
_cod_depositor_comments
;
The following automatic conversions were performed:

data item '_exptl_absorpt_correction_type' value 'MULTI-SCAN' was
changed to 'multi-scan' in accordance with the
/home/saulius/struct/COD-crude-data/automatic-downloads/DataCite-retrospective/RSC/depositions/lib/dictionaries/cif_core.dic
dictionary named 'cif_core.dic' version 2.4.2 last updated on
2011-04-26.

Automatic conversion script
Id: cif_fix_values 6909 2019-04-08 15:41:33Z antanas 
;
_cod_original_sg_symbol_H-M P21/c
_cod_database_code 4350744

loop_
_symmetry_equiv_pos_as_xyz
'x, y, z'
'-x, y+1/2, -z+1/2'
'-x, -y, -z'
'x, -y-1/2, z-1/2'

loop_
_atom_site_label
_atom_site_type_symbol
_atom_site_fract_x
_atom_site_fract_y
_atom_site_fract_z
_atom_site_U_iso_or_equiv
_atom_site_adp_type
_atom_site_occupancy
_atom_site_symmetry_multiplicity
_atom_site_calc_flag
_atom_site_refinement_flags
Ag1 Ag 0.28821(5) 0.530795(14) 0.540898(16) 0.02179(13) Uani 1 1 d .
Ag2 Ag 0.80857(5) 0.573000(14) 0.602837(15) 0.01933(13) Uani 1 1 d .
N1 N 0.4389(5) 0.47851(16) 0.64293(19) 0.0209(7) Uani 1 1 d .
N2 N 0.6552(5) 0.49979(15) 0.67474(18) 0.0214(7) Uani 1 1 d .
N3 N 0.5020(6) 0.28798(17) 0.9657(2) 0.0282(8) Uani 1 1 d .
N5 N -0.0832(5) 0.62532(15) 0.49828(18) 0.0190(6) Uani 1 1 d .
N4 N 0.1242(5) 0.60577(16) 0.46946(18) 0.0212(7) Uani 1 1 d .
N6 N -0.0890(6) 0.84535(17) 0.21202(19) 0.0257(7) Uani 1 1 d .
C1 C 0.7118(6) 0.46573(19) 0.7447(2) 0.0210(8) Uani 1 1 d .
H1A H 0.8532 0.4705 0.7786 0.025 Uiso 1 1 calc R
C2 C 0.5335(6) 0.42220(17) 0.7608(2) 0.0176(7) Uani 1 1 d .
C3 C 0.3656(7) 0.43290(19) 0.6945(2) 0.0215(8) Uani 1 1 d .
H3A H 0.2203 0.4110 0.6872 0.026 Uiso 1 1 calc R
C4 C 0.6914(7) 0.3249(2) 0.9561(2) 0.0274(9) Uani 1 1 d .
H4A H 0.8207 0.3206 0.9961 0.033 Uiso 1 1 calc R
C5 C 0.7082(6) 0.3687(2) 0.8912(2) 0.0228(8) Uani 1 1 d .
H5A H 0.8458 0.3937 0.8881 0.027 Uiso 1 1 calc R
C6 C 0.5240(6) 0.37611(19) 0.8304(2) 0.0188(7) Uani 1 1 d .
C7 C 0.3279(7) 0.3379(2) 0.8397(2) 0.0245(8) Uani 1 1 d .
H7A H 0.1964 0.3412 0.8004 0.029 Uiso 1 1 calc R
C8 C 0.3258(7) 0.2952(2) 0.9063(3) 0.0292(9) Uani 1 1 d .
H8A H 0.1909 0.2692 0.9105 0.035 Uiso 1 1 calc R
C11 C 0.1724(6) 0.6475(2) 0.4094(2) 0.0221(8) Uani 1 1 d .
H11A H 0.3070 0.6455 0.3793 0.027 Uiso 1 1 calc R
C10 C -0.0014(6) 0.69427(18) 0.3970(2) 0.0178(7) Uani 1 1 d .
C9 C -0.1607(6) 0.67786(18) 0.4555(2) 0.0177(7) Uani 1 1 d .
H9A H -0.3008 0.7006 0.4632 0.021 Uiso 1 1 calc R
C16 C 0.0966(7) 0.8053(2) 0.2164(2) 0.0247(8) Uani 1 1 d .
H16A H 0.2075 0.8108 0.1765 0.030 Uiso 1 1 calc R
C15 C 0.1347(6) 0.7570(2) 0.2753(2) 0.0220(8) Uani 1 1 d .
H15A H 0.2690 0.7301 0.2754 0.026 Uiso 1 1 calc R
C14 C -0.0256(6) 0.74725(18) 0.3357(2) 0.0177(7) Uani 1 1 d .
C13 C -0.2153(7) 0.7902(2) 0.3315(2) 0.0228(8) Uani 1 1 d .
H13A H -0.3281 0.7867 0.3711 0.027 Uiso 1 1 calc R
C12 C -0.2392(7) 0.8374(2) 0.2705(2) 0.0243(8) Uani 1 1 d .
H12A H -0.3693 0.8659 0.2697 0.029 Uiso 1 1 calc R
C17 C 0.1236(6) 0.52781(19) 0.9364(2) 0.0231(8) Uani 1 1 d .
C18 C -0.0895(7) 0.5541(2) 0.9560(2) 0.0253(8) Uani 1 1 d .
H18A H -0.1528 0.5909 0.9259 0.030 Uiso 1 1 calc R
C19 C 0.2090(7) 0.47332(19) 0.9810(3) 0.0239(8) Uani 1 1 d .
H19A H 0.3520 0.4544 0.9680 0.029 Uiso 1 1 calc R
C20 C 0.2584(7) 0.5584(2) 0.8694(3) 0.0321(9) Uani 1 1 d .
H20A H 0.4146 0.5394 0.8718 0.048 Uiso 1 1 calc R
H20B H 0.2701 0.6058 0.8785 0.048 Uiso 1 1 calc R
H20C H 0.1778 0.5498 0.8145 0.048 Uiso 1 1 calc R

loop_
_atom_site_aniso_label
_atom_site_aniso_U_11
_atom_site_aniso_U_22
_atom_site_aniso_U_33
_atom_site_aniso_U_23
_atom_site_aniso_U_13
_atom_site_aniso_U_12
Ag1 0.0257(2) 0.0232(2) 0.01646(19) 0.00550(10) 0.00146(13) 0.00405(11)
Ag2 0.0265(2) 0.0187(2) 0.01322(18) 0.00172(9) 0.00441(13) -0.00207(11)
N1 0.0229(15) 0.0253(17) 0.0140(15) 0.0023(12) -0.0009(12) -0.0007(14)
N2 0.0281(16) 0.0182(16) 0.0178(15) 0.0008(12) 0.0002(13) -0.0040(13)
N3 0.0349(18) 0.0252(18) 0.0242(17) 0.0101(14) 0.0016(14) -0.0054(15)
N5 0.0269(16) 0.0164(15) 0.0144(14) 0.0010(11) 0.0056(12) -0.0001(13)
N4 0.0248(16) 0.0225(17) 0.0166(15) 0.0034(12) 0.0026(12) 0.0044(14)
N6 0.0361(18) 0.0239(18) 0.0173(15) 0.0053(13) 0.0031(13) 0.0046(15)
C1 0.0227(18) 0.028(2) 0.0120(17) 0.0004(14) -0.0025(14) -0.0012(15)
C2 0.0216(18) 0.0171(18) 0.0143(17) -0.0026(13) 0.0038(14) -0.0014(14)
C3 0.0232(19) 0.023(2) 0.0190(18) -0.0001(14) 0.0041(15) -0.0027(16)
C4 0.0244(19) 0.037(2) 0.020(2) 0.0082(16) -0.0024(16) -0.0021(17)
C5 0.0189(18) 0.031(2) 0.0187(19) 0.0028(15) -0.0001(15) -0.0037(15)
C6 0.0219(17) 0.0238(19) 0.0110(16) -0.0003(13) 0.0034(14) -0.0016(15)
C7 0.0229(18) 0.031(2) 0.0192(18) 0.0016(15) -0.0026(14) -0.0053(17)
C8 0.033(2) 0.024(2) 0.031(2) 0.0041(17) 0.0036(18) -0.0125(18)
C11 0.0222(18) 0.031(2) 0.0136(16) 0.0005(15) 0.0038(14) -0.0022(16)
C10 0.0220(17) 0.0211(19) 0.0102(15) -0.0029(13) 0.0007(13) 0.0000(15)
C9 0.0222(17) 0.0188(18) 0.0121(16) -0.0035(13) 0.0023(13) -0.0012(15)
C16 0.029(2) 0.027(2) 0.0179(18) 0.0025(15) 0.0058(15) 0.0013(17)
C15 0.0222(18) 0.025(2) 0.0187(17) 0.0003(15) 0.0040(14) 0.0013(16)
C14 0.0217(17) 0.0205(19) 0.0107(16) -0.0023(13) -0.0002(13) -0.0023(15)
C13 0.0244(18) 0.030(2) 0.0139(17) -0.0012(15) 0.0038(14) 0.0016(17)
C12 0.0269(19) 0.023(2) 0.0230(19) 0.0020(15) 0.0038(15) 0.0052(17)
C17 0.0229(19) 0.024(2) 0.0225(19) -0.0016(14) -0.0001(16) -0.0059(16)
C18 0.0255(19) 0.026(2) 0.0239(19) 0.0028(16) -0.0017(16) 0.0027(17)
C19 0.0184(17) 0.024(2) 0.029(2) -0.0057(15) 0.0003(15) 0.0020(15)
C20 0.027(2) 0.043(3) 0.026(2) 0.0022(19) 0.0031(17) -0.003(2)

loop_
_atom_type_symbol
_atom_type_description
_atom_type_scat_dispersion_real
_atom_type_scat_dispersion_imag
_atom_type_scat_source
C C 0.0033 0.0016 'International Tables Vol C Tables 4.2.6.8 and 6.1.1.4'
H H 0.0000 0.0000 'International Tables Vol C Tables 4.2.6.8 and 6.1.1.4'
N N 0.0061 0.0033 'International Tables Vol C Tables 4.2.6.8 and 6.1.1.4'
Ag Ag -0.8971 1.1015 'International Tables Vol C Tables 4.2.6.8 and 6.1.1.4'

loop_
_geom_angle_atom_site_label_1
_geom_angle_atom_site_label_2
_geom_angle_atom_site_label_3
_geom_angle
_geom_angle_site_symmetry_1
_geom_angle_site_symmetry_3
N1 Ag1 N4 161.15(13) . .
N1 Ag1 Ag1 80.55(9) . 3_666
N4 Ag1 Ag1 113.34(9) . 3_666
N1 Ag1 Ag2 102.27(9) . 1_455
N4 Ag1 Ag2 66.57(9) . 1_455
Ag1 Ag1 Ag2 169.233(17) 3_666 1_455
N1 Ag1 Ag2 105.77(9) . 3_666
N4 Ag1 Ag2 92.43(9) . 3_666
Ag1 Ag1 Ag2 61.332(11) 3_666 3_666
Ag2 Ag1 Ag2 107.991(10) 1_455 3_666
N1 Ag1 Ag2 64.68(9) . .
N4 Ag1 Ag2 110.21(9) . .
Ag1 Ag1 Ag2 59.615(10) 3_666 .
Ag2 Ag1 Ag2 131.041(13) 1_455 .
Ag2 Ag1 Ag2 120.946(10) 3_666 .
N2 Ag2 N5 160.80(12) . 1_655
N2 Ag2 N6 99.99(11) . 4_676
N5 Ag2 N6 98.99(11) 1_655 4_676
N2 Ag2 Ag1 113.43(9) . 1_655
N5 Ag2 Ag1 64.10(8) 1_655 1_655
N6 Ag2 Ag1 104.22(8) 4_676 1_655
N2 Ag2 Ag1 82.58(8) . 3_666
N5 Ag2 Ag1 78.62(8) 1_655 3_666
N6 Ag2 Ag1 176.11(8) 4_676 3_666
Ag1 Ag2 Ag1 72.009(10) 1_655 3_666
N2 Ag2 Ag1 63.84(8) . .
N5 Ag2 Ag1 102.53(8) 1_655 .
N6 Ag2 Ag1 124.69(8) 4_676 .
Ag1 Ag2 Ag1 131.041(13) 1_655 .
Ag1 Ag2 Ag1 59.054(10) 3_666 .
C3 N1 N2 108.1(3) . .
C3 N1 Ag1 135.2(3) . .
N2 N1 Ag1 116.0(2) . .
C1 N2 N1 107.4(3) . .
C1 N2 Ag2 137.5(3) . .
N1 N2 Ag2 115.0(2) . .
C8 N3 C4 115.6(3) . .
C9 N5 N4 108.9(3) . .
C9 N5 Ag2 134.8(3) . 1_455
N4 N5 Ag2 116.1(2) . 1_455
C11 N4 N5 107.3(3) . .
C11 N4 Ag1 138.8(3) . .
N5 N4 Ag1 113.2(2) . .
C16 N6 C12 116.6(3) . .
C16 N6 Ag2 126.4(2) . 4_475
C12 N6 Ag2 116.9(3) . 4_475
N2 C1 C2 110.6(3) . .
N2 C1 H1A 124.7 . .
C2 C1 H1A 124.7 . .
C1 C2 C3 103.5(3) . .
C1 C2 C6 128.5(3) . .
C3 C2 C6 128.0(3) . .
N1 C3 C2 110.3(3) . .
N1 C3 H3A 124.9 . .
C2 C3 H3A 124.9 . .
N3 C4 C5 123.7(3) . .
N3 C4 H4A 118.1 . .
C5 C4 H4A 118.1 . .
C4 C5 C6 120.2(4) . .
C4 C5 H5A 119.9 . .
C6 C5 H5A 119.9 . .
C7 C6 C5 116.4(3) . .
C7 C6 C2 121.5(3) . .
C5 C6 C2 122.1(3) . .
C8 C7 C6 119.6(4) . .
C8 C7 H7A 120.2 . .
C6 C7 H7A 120.2 . .
N3 C8 C7 124.4(4) . .
N3 C8 H8A 117.8 . .
C7 C8 H8A 117.8 . .
N4 C11 C10 110.6(3) . .
N4 C11 H11A 124.7 . .
C10 C11 H11A 124.7 . .
C11 C10 C9 104.2(3) . .
C11 C10 C14 129.3(3) . .
C9 C10 C14 126.5(3) . .
N5 C9 C10 109.0(3) . .
N5 C9 H9A 125.5 . .
C10 C9 H9A 125.5 . .
N6 C16 C15 123.7(3) . .
N6 C16 H16A 118.2 . .
C15 C16 H16A 118.2 . .
C16 C15 C14 120.0(4) . .
C16 C15 H15A 120.0 . .
C14 C15 H15A 120.0 . .
C15 C14 C13 115.8(3) . .
C15 C14 C10 122.5(3) . .
C13 C14 C10 121.7(3) . .
C12 C13 C14 120.3(3) . .
C12 C13 H13A 119.8 . .
C14 C13 H13A 119.8 . .
N6 C12 C13 123.6(4) . .
N6 C12 H12A 118.2 . .
C13 C12 H12A 118.2 . .
C19 C17 C18 118.1(4) . .
C19 C17 C20 121.0(4) . .
C18 C17 C20 120.9(4) . .
C19 C18 C17 120.5(4) 3_567 .
C19 C18 H18A 119.8 3_567 .
C17 C18 H18A 119.8 . .
C18 C19 C17 121.4(4) 3_567 .
C18 C19 H19A 119.3 3_567 .
C17 C19 H19A 119.3 . .
C17 C20 H20A 109.5 . .
C17 C20 H20B 109.5 . .
H20A C20 H20B 109.5 . .
C17 C20 H20C 109.5 . .
H20A C20 H20C 109.5 . .
H20B C20 H20C 109.5 . .

loop_
_geom_bond_atom_site_label_1
_geom_bond_atom_site_label_2
_geom_bond_distance
_geom_bond_site_symmetry_2
Ag1 N1 2.089(3) .
Ag1 N4 2.094(3) .
Ag1 Ag1 3.1353(5) 3_666
Ag1 Ag2 3.1413(4) 1_455
Ag1 Ag2 3.1535(4) 3_666
Ag1 Ag2 3.2075(4) .
Ag2 N2 2.127(3) .
Ag2 N5 2.130(3) 1_655
Ag2 N6 2.459(3) 4_676
Ag2 Ag1 3.1413(4) 1_655
Ag2 Ag1 3.1535(4) 3_666
N1 C3 1.339(5) .
N1 N2 1.381(4) .
N2 C1 1.341(5) .
N3 C8 1.347(5) .
N3 C4 1.347(5) .
N5 C9 1.332(5) .
N5 N4 1.379(4) .
N5 Ag2 2.130(3) 1_455
N4 C11 1.335(5) .
N6 C16 1.345(5) .
N6 C12 1.342(5) .
N6 Ag2 2.459(3) 4_475
C1 C2 1.401(5) .
C1 H1A 0.9500 .
C2 C3 1.400(5) .
C2 C6 1.467(5) .
C3 H3A 0.9500 .
C4 C5 1.384(5) .
C4 H4A 0.9500 .
C5 C6 1.395(5) .
C5 H5A 0.9500 .
C6 C7 1.393(5) .
C7 C8 1.384(6) .
C7 H7A 0.9500 .
C8 H8A 0.9500 .
C11 C10 1.388(5) .
C11 H11A 0.9500 .
C10 C9 1.410(5) .
C10 C14 1.463(5) .
C9 H9A 0.9500 .
C16 C15 1.374(5) .
C16 H16A 0.9500 .
C15 C14 1.410(5) .
C15 H15A 0.9500 .
C14 C13 1.401(5) .
C13 C12 1.374(5) .
C13 H13A 0.9500 .
C12 H12A 0.9500 .
C17 C19 1.392(6) .
C17 C18 1.402(6) .
C17 C20 1.516(5) .
C18 C19 1.391(6) 3_567
C18 H18A 0.9500 .
C19 C18 1.391(6) 3_567
C19 H19A 0.9500 .
C20 H20A 0.9800 .
C20 H20B 0.9800 .
C20 H20C 0.9800 .
